data_7019812
loop_
_publ_author_name
'Esc\'arcega-Bobadilla, Martha V'
'Anselmo, Daniele'
'Wezenberg, Sander J.'
'Escudero-Ad\'an, Eduardo C'
'Mart\'inez Belmonte, Marta'
'Martin, Eddy'
'Kleij, Arjan W.'

_publ_section_title
;
 Metal-directed assembly of chiral bis-Zn(ii) Schiff base structures.
;
_journal_issue 32
_journal_name_full 'Dalton transactions (Cambridge, England : 2003)'
_journal_page_first 9766
_journal_page_last 9772
_journal_paper_doi 10.1039/c2dt30642e
_journal_volume 41
_journal_year 2012
_chemical_formula_sum 'C80 H112 N8 O8 Zn3'
_chemical_formula_weight 1509.89
_chemical_name_systematic
;
?
;
_space_group_IT_number 2
_symmetry_cell_setting triclinic
_symmetry_space_group_name_Hall '-P 1'
_symmetry_space_group_name_H-M 'P -1'
_atom_sites_solution_hydrogens geom
_atom_sites_solution_primary direct
_atom_sites_solution_secondary difmap
_audit_creation_method SHELXL-97
_cell_angle_alpha 112.366(3)
_cell_angle_beta 113.184(2)
_cell_angle_gamma 90.041(3)
_cell_formula_units_Z 2
_cell_length_a 15.2147(15)
_cell_length_b 17.6284(18)
_cell_length_c 17.8255(16)
_cell_measurement_reflns_used 2760
_cell_measurement_temperature 100(2)
_cell_measurement_theta_max 26.69
_cell_measurement_theta_min 2.68
_cell_volume 4000.1(7)
_computing_cell_refinement 'Bruker APEX2 v2011.4-0'
_computing_data_collection 'Bruker APEX2 v2011.4-0'
_computing_data_reduction 'Bruker SAINT V7.60A'
_computing_molecular_graphics 'Bruker SHELXTL'
_computing_publication_material 'Bruker SHELXTL'
_computing_structure_refinement 'SHELXS-97 (Sheldrick, 2008)'
_computing_structure_solution Sir2011
_diffrn_ambient_temperature 100(2)
_diffrn_detector_area_resol_mean 512
_diffrn_detector_type '4K CCD area detector APEX II'
_diffrn_measured_fraction_theta_full 0.695
_diffrn_measured_fraction_theta_max 0.621
_diffrn_measurement_device_type 'Kappa 4-axis goniometer bruker-nonius'
_diffrn_measurement_method
;
Fullsphere data collection, phi and omega scans
;
_diffrn_measurement_specimen_support 'magnetic support whith MicroMount'
_diffrn_radiation_monochromator 'Multilayer Montel 200 mirrors'
_diffrn_radiation_type MoK\a
_diffrn_radiation_wavelength 0.71073
_diffrn_reflns_av_R_equivalents 0.0139
_diffrn_reflns_av_sigmaI/netI 0.0712
_diffrn_reflns_limit_h_max 21
_diffrn_reflns_limit_h_min -13
_diffrn_reflns_limit_k_max 25
_diffrn_reflns_limit_k_min -21
_diffrn_reflns_limit_l_max 10
_diffrn_reflns_limit_l_min -25
_diffrn_reflns_number 15867
_diffrn_reflns_theta_full 25.00
_diffrn_reflns_theta_max 30.68
_diffrn_reflns_theta_min 1.27
_diffrn_source 'rotating anode X-ray tube'
_diffrn_source_current 70
_diffrn_source_power 50
_diffrn_source_size '3 mm x 0.3 mm fine focus'
_diffrn_source_type 'Bruker-Nonius FR 591'
_exptl_absorpt_coefficient_mu 0.949
_exptl_absorpt_correction_T_max 0.9721
_exptl_absorpt_correction_T_min 0.8707
_exptl_absorpt_correction_type empirical
_exptl_absorpt_process_details
;
SADABS Version 2008/1 Bruker-Nonius
Blessing, Acta Cryst. (1995) A51 33-38
;
_exptl_crystal_colour orange
_exptl_crystal_density_diffrn 1.254
_exptl_crystal_density_method 'not measured'
_exptl_crystal_description Block
_exptl_crystal_F_000 1604
_exptl_crystal_size_max 0.15
_exptl_crystal_size_mid 0.06
_exptl_crystal_size_min 0.03
_refine_diff_density_max 1.168
_refine_diff_density_min -0.868
_refine_diff_density_rms 0.153
_refine_ls_extinction_method none
_refine_ls_goodness_of_fit_ref 1.045
_refine_ls_hydrogen_treatment noref
_refine_ls_matrix_type full
_refine_ls_number_parameters 1050
_refine_ls_number_reflns 15417
_refine_ls_number_restraints 629
_refine_ls_restrained_S_all 1.041
_refine_ls_R_factor_all 0.1338
_refine_ls_R_factor_gt 0.0723
_refine_ls_shift/su_max 0.001
_refine_ls_shift/su_mean 0.000
_refine_ls_structure_factor_coef Fsqd
_refine_ls_weighting_details 'calc w=1/[\s^2^(Fo^2^)+(0.1318P)^2^+4.0839P] where P=(Fo^2^+2Fc^2^)/3'
_refine_ls_weighting_scheme calc
_refine_ls_wR_factor_gt 0.1959
_refine_ls_wR_factor_ref 0.2403
_reflns_number_gt 8945
_reflns_number_total 15417
_reflns_threshold_expression >2sigma(I)
_cod_data_source_file c2dt30642e.txt
_cod_data_source_block sw418
_cod_depositor_comments
;
The following automatic conversions were performed:
'_diffrn_measurement_specimen_suppport' tag replaced with
'_diffrn_measurement_specimen_support'.

Automatic conversion script
Id: cif_correct_tags 1440 2010-10-19 06:21:57Z saulius 

The following automatic conversions were performed:

'_symmetry_cell_setting' value 'Triclinic' changed to 'triclinic'
according to /home/saulius/struct/CIF-dictionaries/cif_core.dic
dictionary named 'cif_core.dic' version 2.4.1 from 2010-06-29.

Automatic conversion script
Id: cif_fix_values 1891 2012-01-12 08:04:46Z andrius 
;
_cod_original_sg_symbol_H-M P-1
_cod_database_code 7019812

loop_
_symmetry_equiv_pos_as_xyz
'x, y, z'
'-x, -y, -z'

loop_
_atom_site_label
_atom_site_type_symbol
_atom_site_fract_x
_atom_site_fract_y
_atom_site_fract_z
_atom_site_U_iso_or_equiv
_atom_site_adp_type
_atom_site_occupancy
_atom_site_symmetry_multiplicity
_atom_site_calc_flag
_atom_site_refinement_flags
_atom_site_disorder_assembly
_atom_site_disorder_group
C1 C 0.7383(4) 0.6857(4) 0.8701(5) 0.0366(18) Uani 1 1 d . B .
C2 C 0.7597(4) 0.6055(5) 0.8295(5) 0.043(2) Uani 1 1 d . . .
C3 C 0.7242(5) 0.5382(5) 0.8398(6) 0.057(3) Uani 1 1 d . . .
H3 H 0.7381 0.4849 0.8119 0.068 Uiso 1 1 calc R . .
C4 C 0.6697(5) 0.5447(5) 0.8886(6) 0.060(3) Uani 1 1 d . A .
C5 C 0.6545(5) 0.6229(5) 0.9317(6) 0.057(3) Uani 1 1 d . . .
H5 H 0.6201 0.6296 0.9676 0.068 Uiso 1 1 calc R . .
C6 C 0.6876(4) 0.6944(5) 0.9250(5) 0.044(2) Uani 1 1 d . . .
C7 C 0.6675(4) 0.7705(5) 0.9740(5) 0.047(2) Uani 1 1 d . . .
H7 H 0.6435 0.7702 1.0157 0.056 Uiso 1 1 calc R . .
C8 C 0.8185(5) 0.5928(5) 0.7745(6) 0.048(2) Uani 1 1 d . . .
C9 C 0.8352(7) 0.5027(5) 0.7377(7) 0.070(3) Uani 1 1 d . . .
H9A H 0.8680 0.4866 0.7875 0.105 Uiso 1 1 calc R . .
H9B H 0.8759 0.4986 0.7056 0.105 Uiso 1 1 calc R . .
H9C H 0.7726 0.4654 0.6965 0.105 Uiso 1 1 calc R . .
C10 C 0.7652(6) 0.6129(5) 0.6930(6) 0.057(2) Uani 1 1 d . . .
H10A H 0.7016 0.5764 0.6552 0.086 Uiso 1 1 calc R . .
H10B H 0.8037 0.6039 0.6583 0.086 Uiso 1 1 calc R . .
H10C H 0.7564 0.6712 0.7134 0.086 Uiso 1 1 calc R . .
C11 C 0.9189(5) 0.6491(5) 0.8342(6) 0.058(2) Uani 1 1 d . . .
H11A H 0.9109 0.7075 0.8572 0.087 Uiso 1 1 calc R . .
H11B H 0.9565 0.6415 0.7990 0.087 Uiso 1 1 calc R . .
H11C H 0.9533 0.6341 0.8846 0.087 Uiso 1 1 calc R . .
C12 C 0.6263(6) 0.4684(6) 0.8929(8) 0.082(2) Uani 1 1 d U . .
C13 C 0.6480(8) 0.3853(8) 0.8389(12) 0.084(3) Uani 0.70 1 d PDU A 1
H13A H 0.6112 0.3392 0.8382 0.126 Uiso 0.70 1 calc PR A 1
H13B H 0.7177 0.3845 0.8667 0.126 Uiso 0.70 1 calc PR A 1
H13C H 0.6290 0.3790 0.7772 0.126 Uiso 0.70 1 calc PR A 1
C14 C 0.5111(7) 0.4575(9) 0.8492(12) 0.078(3) Uani 0.70 1 d PDU A 1
H14A H 0.4834 0.4085 0.8513 0.117 Uiso 0.70 1 calc PR A 1
H14B H 0.4877 0.4499 0.7867 0.117 Uiso 0.70 1 calc PR A 1
H14C H 0.4913 0.5072 0.8826 0.117 Uiso 0.70 1 calc PR A 1
C15 C 0.6591(10) 0.4818(9) 0.9914(11) 0.094(3) Uani 0.70 1 d PDU A 1
H15A H 0.6316 0.5279 1.0209 0.141 Uiso 0.70 1 calc PR A 1
H15B H 0.7301 0.4952 1.0225 0.141 Uiso 0.70 1 calc PR A 1
H15C H 0.6362 0.4309 0.9932 0.141 Uiso 0.70 1 calc PR A 1
C13' C 0.7266(15) 0.4349(17) 0.947(2) 0.086(4) Uani 0.30 1 d PDU A 2
H13D H 0.7283 0.4399 1.0047 0.129 Uiso 0.30 1 calc PR A 2
H13E H 0.7850 0.4689 0.9586 0.129 Uiso 0.30 1 calc PR A 2
H13F H 0.7241 0.3764 0.9105 0.129 Uiso 0.30 1 calc PR A 2
C14' C 0.593(2) 0.395(2) 0.7969(18) 0.094(4) Uani 0.30 1 d PDU A 2
H14D H 0.6407 0.3972 0.7737 0.141 Uiso 0.30 1 calc PR A 2
H14E H 0.5296 0.4010 0.7564 0.141 Uiso 0.30 1 calc PR A 2
H14F H 0.5862 0.3417 0.8010 0.141 Uiso 0.30 1 calc PR A 2
C15' C 0.5652(19) 0.4812(19) 0.933(2) 0.091(4) Uani 0.30 1 d PDU A 2
H15D H 0.5359 0.4275 0.9251 0.136 Uiso 0.30 1 calc PR A 2
H15E H 0.5140 0.5089 0.9062 0.136 Uiso 0.30 1 calc PR A 2
H15F H 0.6016 0.5165 0.9973 0.136 Uiso 0.30 1 calc PR A 2
C16 C 0.6581(4) 0.9149(5) 1.0231(5) 0.0380(18) Uani 1 1 d . . .
C17 C 0.5961(4) 0.9187(5) 1.0647(5) 0.0428(19) Uani 1 1 d . . .
H17 H 0.5644 0.8688 1.0587 0.051 Uiso 1 1 calc R . .
C18 C 0.5812(5) 0.9950(6) 1.1145(6) 0.055(2) Uani 1 1 d . . .
H18 H 0.5371 0.9971 1.1406 0.066 Uiso 1 1 calc R . .
C19 C 0.6293(5) 1.0688(6) 1.1272(6) 0.052(2) Uani 1 1 d . . .
H19 H 0.6208 1.1211 1.1640 0.062 Uiso 1 1 calc R . .
C20 C 0.6902(5) 1.0650(5) 1.0850(5) 0.0430(19) Uani 1 1 d . . .
H20 H 0.7219 1.1153 1.0919 0.052 Uiso 1 1 calc R . .
C21 C 0.7055(4) 0.9903(4) 1.0338(5) 0.0320(16) Uani 1 1 d . . .
C22 C 0.8330(4) 1.0363(4) 1.0095(4) 0.0270(14) Uani 1 1 d . . .
H22 H 0.8513 1.0820 1.0660 0.032 Uiso 1 1 calc R . .
C23 C 0.8896(4) 1.0350(4) 0.9599(4) 0.0264(15) Uani 1 1 d . . .
C24 C 0.9661(4) 1.1048(4) 1.0024(5) 0.0300(15) Uani 1 1 d . . .
H24 H 0.9785 1.1465 1.0600 0.036 Uiso 1 1 calc R . .
C25 C 1.0225(4) 1.1115(4) 0.9593(5) 0.0316(16) Uani 1 1 d . . .
H25 H 1.0736 1.1577 0.9869 0.038 Uiso 1 1 calc R . .
C26 C 1.0034(4) 1.0499(4) 0.8754(5) 0.0320(17) Uani 1 1 d . . .
H26 H 1.0414 1.0560 0.8459 0.038 Uiso 1 1 calc R . .
C27 C 0.9316(4) 0.9797(4) 0.8321(4) 0.0272(15) Uani 1 1 d . . .
C28 C 0.8717(4) 0.9719(4) 0.8758(5) 0.0292(16) Uani 1 1 d . B .
C29 C 0.9158(4) 0.9157(4) 0.7449(5) 0.0296(15) Uani 1 1 d . . .
C30 C 0.9090(5) 0.8314(4) 0.7288(5) 0.0406(18) Uani 1 1 d . . .
H30 H 0.9153 0.8172 0.7768 0.049 Uiso 1 1 calc R . .
C31 C 0.8939(6) 0.7681(5) 0.6485(6) 0.056(2) Uani 1 1 d . . .
H31 H 0.8921 0.7120 0.6422 0.067 Uiso 1 1 calc R . .
C32 C 0.8812(6) 0.7870(5) 0.5764(6) 0.051(2) Uani 1 1 d . . .
H32 H 0.8692 0.7436 0.5199 0.061 Uiso 1 1 calc R . .
C33 C 0.8860(5) 0.8708(4) 0.5870(5) 0.0375(18) Uani 1 1 d . . .
C34 C 0.9022(4) 0.9353(4) 0.6689(5) 0.0330(17) Uani 1 1 d . . .
C35 C 0.8732(4) 0.8811(5) 0.5064(5) 0.0373(17) Uani 1 1 d . . .
H35 H 0.8606 0.8321 0.4539 0.045 Uiso 1 1 calc R . .
C36 C 0.8679(4) 0.9553(5) 0.4191(5) 0.0333(17) Uani 1 1 d . . .
C37 C 0.8461(5) 0.8875(5) 0.3387(5) 0.0399(19) Uani 1 1 d . . .
H37 H 0.8397 0.8328 0.3362 0.048 Uiso 1 1 calc R . .
C38 C 0.8333(5) 0.8975(6) 0.2613(6) 0.048(2) Uani 1 1 d . . .
H38 H 0.8183 0.8504 0.2065 0.058 Uiso 1 1 calc R . .
C39 C 0.8428(4) 0.9773(5) 0.2660(5) 0.045(2) Uani 1 1 d . . .
H39 H 0.8331 0.9846 0.2133 0.054 Uiso 1 1 calc R . .
C40 C 0.8657(4) 1.0459(5) 0.3442(5) 0.043(2) Uani 1 1 d . . .
H40 H 0.8718 1.0999 0.3451 0.051 Uiso 1 1 calc R . .
C41 C 0.8807(4) 1.0373(5) 0.4247(5) 0.0331(17) Uani 1 1 d . . .
C42 C 0.9469(4) 1.1763(4) 0.5264(5) 0.0368(19) Uani 1 1 d . . .
H42 H 0.9532 1.1841 0.4788 0.044 Uiso 1 1 calc R . .
C43 C 0.9828(4) 1.2461(4) 0.6089(5) 0.0321(17) Uani 1 1 d . . .
C44 C 1.0322(5) 1.3179(4) 0.6141(6) 0.044(2) Uani 1 1 d . . .
H44 H 1.0342 1.3164 0.5610 0.053 Uiso 1 1 calc R . .
C45 C 1.0767(5) 1.3886(5) 0.6911(7) 0.051(2) Uani 1 1 d . . .
C46 C 1.0678(5) 1.3901(5) 0.7675(6) 0.048(2) Uani 1 1 d . . .
H46 H 1.0965 1.4394 0.8213 0.058 Uiso 1 1 calc R . .
C47 C 1.0199(5) 1.3241(4) 0.7692(6) 0.0384(19) Uani 1 1 d . . .
C48 C 0.9785(4) 1.2482(4) 0.6894(5) 0.0330(18) Uani 1 1 d . . .
C49 C 1.1374(8) 1.4628(5) 0.6984(8) 0.079(3) Uani 1 1 d . . .
C50 C 1.2465(8) 1.4702(8) 0.7645(13) 0.133(6) Uani 1 1 d . . .
H50A H 1.2866 1.5178 0.7709 0.199 Uiso 1 1 calc R . .
H50B H 1.2704 1.4191 0.7403 0.199 Uiso 1 1 calc R . .
H50C H 1.2501 1.4785 0.8233 0.199 Uiso 1 1 calc R . .
C51 C 1.1370(9) 1.4497(7) 0.6081(9) 0.096(3) Uani 1 1 d U . .
H51A H 1.0701 1.4416 0.5640 0.144 Uiso 1 1 calc R . .
H51B H 1.1654 1.4003 0.5874 0.144 Uiso 1 1 calc R . .
H51C H 1.1754 1.4987 0.6153 0.144 Uiso 1 1 calc R . .
C52 C 1.1064(9) 1.5419(5) 0.7401(9) 0.092(4) Uani 1 1 d . . .
H52A H 1.1510 1.5891 0.7514 0.137 Uiso 1 1 calc R . .
H52B H 1.1071 1.5464 0.7969 0.137 Uiso 1 1 calc R . .
H52C H 1.0405 1.5422 0.6995 0.137 Uiso 1 1 calc R . .
C53 C 1.0128(5) 1.3320(5) 0.8549(6) 0.046(2) Uani 1 1 d . . .
C54 C 1.0655(7) 1.2682(5) 0.8870(6) 0.061(2) Uani 1 1 d . . .
H54A H 1.0378 1.2120 0.8390 0.092 Uiso 1 1 calc R . .
H54B H 1.0574 1.2712 0.9399 0.092 Uiso 1 1 calc R . .
H54C H 1.1348 1.2806 0.9024 0.092 Uiso 1 1 calc R . .
C55 C 0.9046(6) 1.3165(5) 0.8353(6) 0.052(2) Uani 1 1 d . . .
H55A H 0.8728 1.3596 0.8185 0.079 Uiso 1 1 calc R . .
H55B H 0.8992 1.3186 0.8891 0.079 Uiso 1 1 calc R . .
H55C H 0.8730 1.2616 0.7861 0.079 Uiso 1 1 calc R . .
C56 C 1.0569(7) 1.4176(5) 0.9306(7) 0.064(2) Uani 1 1 d . . .
H56A H 1.1260 1.4299 0.9453 0.096 Uiso 1 1 calc RD . .
H56B H 1.0498 1.4192 0.9834 0.096 Uiso 1 1 calc R . .
H56C H 1.0234 1.4593 0.9121 0.096 Uiso 1 1 calc R . .
C57 C 0.5128(16) 0.770(3) 0.748(2) 0.065(2) Uani 0.50 1 d PDU B 1
H1A1 H 0.4874 0.7978 0.7934 0.078 Uiso 0.50 1 calc PR B 1
H1A2 H 0.5349 0.7197 0.7550 0.078 Uiso 0.50 1 calc PR B 1
C58 C 0.4313(10) 0.7453(14) 0.6555(16) 0.067(2) Uani 0.50 1 d PDU B 1
H2A1 H 0.4531 0.7096 0.6103 0.081 Uiso 0.50 1 calc PR B 1
H2A2 H 0.4165 0.7959 0.6447 0.081 Uiso 0.50 1 calc PR B 1
C59 C 0.3376(10) 0.6976(14) 0.6432(12) 0.073(2) Uani 0.50 1 d PDU B 1
H3A1 H 0.3508 0.6439 0.6471 0.087 Uiso 0.50 1 calc PR B 1
H3A2 H 0.3207 0.7305 0.6930 0.087 Uiso 0.50 1 calc PR B 1
C60 C 0.2518(9) 0.6803(12) 0.5558(12) 0.077(2) Uani 0.50 1 d PDU B 1
H60A H 0.2715 0.6544 0.5062 0.092 Uiso 0.50 1 calc PR B 1
H60B H 0.2327 0.7339 0.5554 0.092 Uiso 0.50 1 calc PR B 1
C61 C 0.1645(10) 0.6237(9) 0.5383(11) 0.076(2) Uani 0.50 1 d PDU B 1
H61A H 0.1846 0.5716 0.5425 0.092 Uiso 0.50 1 calc PR B 1
H61B H 0.1150 0.6089 0.4764 0.092 Uiso 0.50 1 calc PR B 1
C62 C 0.1179(13) 0.6625(11) 0.6036(14) 0.076(3) Uani 0.50 1 d PDU B 1
H62A H 0.1678 0.6823 0.6655 0.113 Uiso 0.50 1 calc PR B 1
H62B H 0.0673 0.6204 0.5933 0.113 Uiso 0.50 1 calc PR B 1
H62C H 0.0891 0.7095 0.5937 0.113 Uiso 0.50 1 calc PR B 1
C57' C 0.5149(14) 0.778(3) 0.755(2) 0.064(2) Uani 0.50 1 d PDU B 2
H1A3 H 0.5012 0.8056 0.8079 0.076 Uiso 0.50 1 calc PR B 2
H1A4 H 0.5324 0.7236 0.7537 0.076 Uiso 0.50 1 calc PR B 2
C58' C 0.4225(10) 0.7618(15) 0.6716(16) 0.069(2) Uani 0.50 1 d PDU B 2
H2A3 H 0.4325 0.7271 0.6180 0.083 Uiso 0.50 1 calc PR B 2
H2A4 H 0.4084 0.8155 0.6683 0.083 Uiso 0.50 1 calc PR B 2
C59' C 0.3342(10) 0.7169(14) 0.6707(14) 0.076(2) Uani 0.50 1 d PDU B 2
H3A3 H 0.3458 0.6609 0.6677 0.091 Uiso 0.50 1 calc PR B 2
H3A4 H 0.3290 0.7486 0.7276 0.091 Uiso 0.50 1 calc PR B 2
C60' C 0.2394(10) 0.7078(13) 0.5937(12) 0.083(2) Uani 0.50 1 d PDU B 2
H60C H 0.2370 0.6632 0.5382 0.100 Uiso 0.50 1 calc PR B 2
H60D H 0.2365 0.7604 0.5857 0.100 Uiso 0.50 1 calc PR B 2
C61' C 0.1510(11) 0.6872(12) 0.6068(13) 0.088(3) Uani 0.50 1 d PDU B 2
H61C H 0.1466 0.6298 0.6032 0.106 Uiso 0.50 1 calc PR B 2
H61D H 0.0917 0.6893 0.5579 0.106 Uiso 0.50 1 calc PR B 2
C62' C 0.1555(16) 0.7482(13) 0.6977(15) 0.098(4) Uani 0.50 1 d PDU B 2
H62D H 0.2022 0.7352 0.7457 0.147 Uiso 0.50 1 calc PR B 2
H62E H 0.0911 0.7427 0.6971 0.147 Uiso 0.50 1 calc PR B 2
H62F H 0.1759 0.8054 0.7081 0.147 Uiso 0.50 1 calc PR B 2
C63 C 0.6900(4) 1.1223(5) 0.5737(5) 0.043(2) Uani 1 1 d . C .
C64 C 0.7122(5) 1.1951(6) 0.5581(6) 0.069(3) Uani 1 1 d . . .
H2B1 H 0.6555 1.2226 0.5459 0.103 Uiso 1 1 calc R . .
H2B2 H 0.7283 1.1766 0.5065 0.103 Uiso 1 1 calc R . .
H2B3 H 0.7676 1.2343 0.6114 0.103 Uiso 1 1 calc R . .
C65 C 0.6133(15) 0.8400(8) 0.5584(12) 0.066(2) Uani 0.50 1 d PDU C 1
H1D1 H 0.5667 0.8379 0.5840 0.079 Uiso 0.50 1 calc PR C 1
H1D2 H 0.6794 0.8551 0.6078 0.079 Uiso 0.50 1 calc PR C 1
C66 C 0.6033(16) 0.7534(8) 0.4896(10) 0.076(2) Uani 0.50 1 d PDU C 1
H2D1 H 0.6536 0.7531 0.4673 0.091 Uiso 0.50 1 calc PR C 1
H2D2 H 0.5389 0.7385 0.4380 0.091 Uiso 0.50 1 calc PRD C 1
C67 C 0.6140(15) 0.6870(8) 0.5287(9) 0.083(2) Uani 0.50 1 d PDU C 1
H3D1 H 0.6741 0.7064 0.5851 0.099 Uiso 0.50 1 calc PR C 1
H3D2 H 0.5586 0.6825 0.5435 0.099 Uiso 0.50 1 calc PR C 1
C68 C 0.6177(10) 0.6020(8) 0.4665(11) 0.090(2) Uani 0.50 1 d PDU C 1
H4D1 H 0.6466 0.5694 0.5020 0.108 Uiso 0.50 1 calc PR C 1
H4D2 H 0.6609 0.6082 0.4389 0.108 Uiso 0.50 1 calc PR C 1
C69 C 0.5191(11) 0.5534(10) 0.3924(13) 0.094(3) Uani 0.50 1 d PDU C 1
H5D1 H 0.4905 0.5849 0.3556 0.113 Uiso 0.50 1 calc PR C 1
H5D2 H 0.4753 0.5474 0.4195 0.113 Uiso 0.50 1 calc PR C 1
C70 C 0.5267(15) 0.4663(9) 0.3317(12) 0.093(3) Uani 0.50 1 d PDU C 1
H6D1 H 0.4870 0.4236 0.3332 0.139 Uiso 0.50 1 calc PR C 1
H6D2 H 0.5946 0.4587 0.3532 0.139 Uiso 0.50 1 calc PR C 1
H6D3 H 0.5033 0.4613 0.2700 0.139 Uiso 0.50 1 calc PR C 1
C65' C 0.6329(17) 0.8486(8) 0.5470(14) 0.082(3) Uani 0.50 1 d PDU C 2
H1D3 H 0.6076 0.8413 0.5876 0.099 Uiso 0.50 1 calc PR C 2
H1D4 H 0.7043 0.8657 0.5808 0.099 Uiso 0.50 1 calc PR C 2
C66' C 0.6111(17) 0.7652(8) 0.4690(11) 0.086(3) Uani 0.50 1 d PDU C 2
H2D3 H 0.6622 0.7620 0.4471 0.103 Uiso 0.50 1 calc PRD C 2
H2D4 H 0.5482 0.7602 0.4194 0.103 Uiso 0.50 1 calc PR C 2
C67' C 0.6064(15) 0.6916(9) 0.4957(11) 0.092(2) Uani 0.50 1 d PDU C 2
H3D3 H 0.6735 0.6841 0.5274 0.110 Uiso 0.50 1 calc PR C 2
H3D4 H 0.5759 0.7060 0.5380 0.110 Uiso 0.50 1 calc PR C 2
C68' C 0.5504(16) 0.6106(9) 0.4172(11) 0.099(2) Uani 0.50 1 d PDU C 2
H4D3 H 0.5933 0.5844 0.3887 0.118 Uiso 0.50 1 calc PR C 2
H4D4 H 0.4955 0.6223 0.3724 0.118 Uiso 0.50 1 calc PR C 2
C69' C 0.5112(16) 0.5495(10) 0.4426(15) 0.100(3) Uani 0.50 1 d PDU C 2
H5D3 H 0.4443 0.5566 0.4356 0.120 Uiso 0.50 1 calc PR C 2
H5D4 H 0.5519 0.5617 0.5063 0.120 Uiso 0.50 1 calc PR C 2
C70' C 0.5103(18) 0.4587(9) 0.3837(18) 0.107(3) Uani 0.50 1 d PDU C 2
H6D4 H 0.5696 0.4555 0.3742 0.161 Uiso 0.50 1 calc PR C 2
H6D5 H 0.4535 0.4398 0.3257 0.161 Uiso 0.50 1 calc PR C 2
H6D6 H 0.5072 0.4230 0.4137 0.161 Uiso 0.50 1 calc PR C 2
C71 C 0.7585(4) 1.1238(4) 0.8109(4) 0.0315(16) Uani 1 1 d D . .
H1C1 H 0.7571 1.1695 0.7913 0.038 Uiso 1 1 calc R . .
H1C2 H 0.8251 1.1301 0.8564 0.038 Uiso 1 1 calc R . .
C72 C 0.6877(4) 1.1300(4) 0.8523(4) 0.0323(16) Uani 1 1 d D . .
H2C1 H 0.6811 1.0792 0.8622 0.039 Uiso 1 1 calc R . .
H2C2 H 0.6231 1.1326 0.8098 0.039 Uiso 1 1 calc R . .
C73 C 0.7196(4) 1.2074(4) 0.9424(4) 0.0327(16) Uani 1 1 d D . .
H3C1 H 0.7799 1.2013 0.9872 0.039 Uiso 1 1 calc R . .
H3C2 H 0.7343 1.2576 0.9340 0.039 Uiso 1 1 calc R . .
C74 C 0.6431(4) 1.2196(4) 0.9779(4) 0.0391(18) Uani 1 1 d D . .
H4C1 H 0.6210 1.1663 0.9770 0.047 Uiso 1 1 calc R . .
H4C2 H 0.5865 1.2343 0.9375 0.047 Uiso 1 1 calc R . .
C75 C 0.6784(5) 1.2869(4) 1.0723(5) 0.0463(19) Uani 1 1 d D . .
H5C1 H 0.7035 1.3396 1.0739 0.056 Uiso 1 1 calc R . .
H5C2 H 0.7328 1.2709 1.1133 0.056 Uiso 1 1 calc R . .
C76 C 0.5987(6) 1.3018(5) 1.1062(7) 0.064(2) Uani 1 1 d D . .
H6C1 H 0.5456 1.3199 1.0674 0.096 Uiso 1 1 calc R . .
H6C2 H 0.6259 1.3451 1.1677 0.096 Uiso 1 1 calc R . .
H6C3 H 0.5738 1.2500 1.1053 0.096 Uiso 1 1 calc R . .
C1E C 0.4645(4) 0.9916(4) 0.6645(5) 0.0323(16) Uani 1 1 d . C .
C2E C 0.3668(5) 0.9933(6) 0.6678(6) 0.050(2) Uani 1 1 d . . .
H2E1 H 0.3518 0.9475 0.6816 0.075 Uiso 1 1 calc R . .
H2E2 H 0.3166 0.9871 0.6096 0.075 Uiso 1 1 calc R . .
H2E3 H 0.3686 1.0465 0.7145 0.075 Uiso 1 1 calc R . .
C1N C 0.6075(11) 0.7517(9) 0.2052(11) 0.118(5) Uani 1 1 d . . .
C2N C 0.6084(14) 0.7763(11) 0.2965(12) 0.177(9) Uani 1 1 d . . .
H2N1 H 0.6328 0.8362 0.3321 0.265 Uiso 1 1 calc RD . .
H2N2 H 0.6506 0.7453 0.3271 0.265 Uiso 1 1 calc RD . .
H2N3 H 0.5422 0.7633 0.2896 0.265 Uiso 1 1 calc RD . .
N1 N 0.6780(3) 0.8415(4) 0.9687(4) 0.0378(15) Uani 1 1 d . . .
N2 N 0.7598(3) 0.9803(3) 0.9829(4) 0.0313(13) Uani 1 1 d . . .
N3 N 0.8777(3) 0.9525(4) 0.5004(4) 0.0328(14) Uani 1 1 d . . .
N4 N 0.9054(3) 1.1014(4) 0.5066(4) 0.0348(15) Uani 1 1 d . . .
N1A N 0.5971(4) 0.8280(5) 0.7661(5) 0.060(2) Uani 1 1 d . . .
H1AA H 0.5763 0.8772 0.7669 0.072 Uiso 0.50 1 calc PR B 1
H1AB H 0.6115 0.8057 0.7173 0.072 Uiso 0.50 1 calc PR B 1
H1AC H 0.5787 0.8771 0.7638 0.072 Uiso 0.50 1 calc PR B 2
H1AD H 0.6100 0.8009 0.7171 0.072 Uiso 0.50 1 calc PR B 2
N1C N 0.7341(3) 1.0424(3) 0.7329(4) 0.0307(13) Uani 1 1 d . . .
H1CA H 0.7305 1.0008 0.7513 0.037 Uiso 1 1 calc R . .
H1CB H 0.7845 1.0374 0.7161 0.037 Uiso 1 1 calc R . .
N1D N 0.5972(4) 0.9091(4) 0.5263(4) 0.0457(16) Uani 1 1 d . . .
H1DA H 0.5361 0.8955 0.4801 0.055 Uiso 0.50 1 calc PR C 1
H1DB H 0.6414 0.9126 0.5039 0.055 Uiso 0.50 1 calc PR C 1
H1DC H 0.5320 0.8899 0.4897 0.055 Uiso 0.50 1 calc PR C 2
H1DD H 0.6251 0.9176 0.4921 0.055 Uiso 0.50 1 calc PR C 2
N1N N 0.6123(13) 0.7376(13) 0.1403(12) 0.195(8) Uani 1 1 d . . .
O1 O 0.7677(3) 0.7491(3) 0.8590(3) 0.0378(12) Uani 1 1 d . . .
O2 O 0.8005(3) 0.9079(3) 0.8325(3) 0.0293(10) Uani 1 1 d . . .
O3 O 0.9050(3) 1.0147(3) 0.6833(3) 0.0293(10) Uani 1 1 d . . .
O4 O 0.9379(3) 1.1839(3) 0.6901(3) 0.0372(12) Uani 1 1 d . . .
O1B O 0.6170(3) 1.1186(3) 0.5913(3) 0.0388(12) Uani 1 1 d . . .
O2B O 0.7410(3) 1.0653(3) 0.5693(3) 0.0385(12) Uani 1 1 d . . .
O1E O 0.4852(3) 1.0383(3) 0.6313(3) 0.0373(13) Uani 1 1 d . . .
O2E O 0.5201(3) 0.9477(3) 0.6918(4) 0.0514(15) Uani 1 1 d . . .
Zn1 Zn 0.72773(4) 0.85902(5) 0.88030(5) 0.0299(2) Uani 1 1 d . B .
Zn2 Zn 0.88568(4) 1.06793(5) 0.59973(5) 0.0300(2) Uani 1 1 d . C .
Zn3 Zn 0.61022(4) 1.02253(5) 0.62390(5) 0.0305(2) Uani 1 1 d . C .

loop_
_atom_site_aniso_label
_atom_site_aniso_U_11
_atom_site_aniso_U_22
_atom_site_aniso_U_33
_atom_site_aniso_U_23
_atom_site_aniso_U_13
_atom_site_aniso_U_12
C1 0.027(3) 0.052(4) 0.036(5) 0.031(5) 0.007(3) 0.006(3)
C2 0.031(3) 0.051(4) 0.049(6) 0.032(5) 0.011(4) 0.007(3)
C3 0.038(4) 0.070(5) 0.081(8) 0.055(6) 0.021(4) 0.017(4)
C4 0.046(4) 0.076(6) 0.090(8) 0.068(6) 0.029(4) 0.017(4)
C5 0.040(4) 0.081(6) 0.082(7) 0.063(6) 0.029(4) 0.016(4)
C6 0.032(3) 0.069(5) 0.055(6) 0.048(5) 0.020(4) 0.014(3)
C7 0.030(3) 0.081(5) 0.052(6) 0.049(5) 0.019(4) 0.011(3)
C8 0.050(4) 0.044(4) 0.058(7) 0.026(5) 0.025(4) 0.010(3)
C9 0.083(6) 0.053(5) 0.084(9) 0.030(6) 0.045(6) 0.018(5)
C10 0.067(5) 0.061(5) 0.048(7) 0.025(6) 0.024(5) 0.010(4)
C11 0.049(4) 0.062(5) 0.082(8) 0.037(6) 0.037(5) 0.016(4)
C12 0.059(4) 0.089(4) 0.144(7) 0.093(5) 0.045(4) 0.021(3)
C13 0.049(5) 0.086(5) 0.161(8) 0.092(6) 0.050(5) 0.022(4)
C14 0.048(4) 0.085(6) 0.146(8) 0.086(6) 0.049(5) 0.019(4)
C15 0.076(5) 0.107(6) 0.143(7) 0.100(6) 0.042(5) 0.010(5)
C13' 0.069(5) 0.087(7) 0.150(9) 0.098(7) 0.046(6) 0.023(5)
C14' 0.068(7) 0.097(8) 0.149(8) 0.084(7) 0.045(6) 0.011(7)
C15' 0.065(6) 0.099(7) 0.150(8) 0.089(7) 0.051(5) 0.013(6)
C16 0.021(3) 0.070(5) 0.027(5) 0.026(5) 0.009(3) 0.002(3)
C17 0.032(3) 0.068(5) 0.030(5) 0.019(5) 0.016(4) 0.000(3)
C18 0.040(4) 0.096(7) 0.050(7) 0.040(6) 0.030(4) 0.015(4)
C19 0.044(4) 0.076(6) 0.042(6) 0.028(6) 0.023(4) 0.018(4)
C20 0.040(4) 0.061(5) 0.039(6) 0.024(5) 0.023(4) 0.010(3)
C21 0.025(3) 0.052(4) 0.019(5) 0.014(4) 0.010(3) 0.005(3)
C22 0.025(3) 0.039(3) 0.020(4) 0.014(4) 0.010(3) 0.010(3)
C23 0.017(3) 0.044(4) 0.020(4) 0.019(4) 0.004(3) 0.004(3)
C24 0.022(3) 0.045(4) 0.022(5) 0.018(4) 0.004(3) 0.006(3)
C25 0.021(3) 0.042(4) 0.033(5) 0.023(4) 0.006(3) 0.003(3)
C26 0.020(3) 0.053(4) 0.036(5) 0.032(4) 0.011(3) 0.009(3)
C27 0.022(3) 0.042(4) 0.027(4) 0.023(4) 0.012(3) 0.009(3)
C28 0.022(3) 0.044(4) 0.035(5) 0.027(4) 0.014(3) 0.010(3)
C29 0.019(3) 0.045(4) 0.028(5) 0.017(4) 0.012(3) 0.005(3)
C30 0.048(4) 0.049(4) 0.044(6) 0.029(5) 0.028(4) 0.017(3)
C31 0.090(6) 0.045(5) 0.062(7) 0.027(5) 0.058(6) 0.018(4)
C32 0.070(5) 0.049(5) 0.047(6) 0.018(5) 0.041(5) 0.009(4)
C33 0.043(4) 0.047(4) 0.034(5) 0.019(4) 0.027(4) 0.009(3)
C34 0.022(3) 0.054(4) 0.038(5) 0.028(4) 0.019(3) 0.011(3)
C35 0.035(3) 0.051(4) 0.026(5) 0.008(4) 0.019(4) 0.005(3)
C36 0.019(3) 0.058(4) 0.028(5) 0.021(5) 0.012(3) 0.008(3)
C37 0.037(4) 0.056(5) 0.036(6) 0.021(5) 0.022(4) 0.016(3)
C38 0.037(4) 0.079(6) 0.031(6) 0.018(6) 0.020(4) 0.015(4)
C39 0.026(3) 0.085(6) 0.037(6) 0.032(5) 0.019(4) 0.011(4)
C40 0.024(3) 0.078(6) 0.036(6) 0.033(5) 0.013(4) 0.003(3)
C41 0.014(3) 0.063(5) 0.018(5) 0.016(5) 0.003(3) -0.004(3)
C42 0.025(3) 0.062(5) 0.038(6) 0.033(5) 0.014(3) 0.004(3)
C43 0.026(3) 0.042(4) 0.030(5) 0.016(5) 0.012(3) 0.004(3)
C44 0.044(4) 0.049(5) 0.061(7) 0.028(5) 0.036(4) 0.009(3)
C45 0.056(4) 0.042(5) 0.065(8) 0.017(6) 0.039(5) 0.003(4)
C46 0.053(4) 0.038(4) 0.065(7) 0.020(5) 0.038(5) 0.012(3)
C47 0.040(3) 0.041(4) 0.045(6) 0.021(5) 0.025(4) 0.017(3)
C48 0.023(3) 0.044(4) 0.036(6) 0.022(5) 0.011(3) 0.007(3)
C49 0.115(8) 0.043(5) 0.108(10) 0.015(6) 0.090(8) -0.004(5)
C50 0.091(8) 0.092(8) 0.23(2) 0.054(11) 0.090(11) -0.009(7)
C51 0.114(5) 0.089(5) 0.102(6) 0.035(4) 0.067(4) -0.008(3)
C52 0.144(9) 0.042(5) 0.125(12) 0.021(7) 0.106(9) 0.006(5)
C53 0.058(4) 0.037(4) 0.046(6) 0.019(5) 0.024(4) 0.015(3)
C54 0.102(7) 0.049(5) 0.026(6) 0.013(5) 0.023(5) 0.031(5)
C55 0.074(5) 0.046(4) 0.066(7) 0.027(5) 0.055(5) 0.019(4)
C56 0.097(6) 0.049(5) 0.058(8) 0.019(6) 0.047(6) 0.024(5)
C57 0.066(3) 0.069(3) 0.064(3) 0.033(3) 0.026(2) 0.014(3)
C58 0.069(3) 0.070(3) 0.066(3) 0.033(3) 0.026(2) 0.014(2)
C59 0.073(3) 0.075(3) 0.072(3) 0.032(2) 0.030(2) 0.011(2)
C60 0.070(3) 0.080(3) 0.076(3) 0.029(3) 0.031(2) 0.015(3)
C61 0.075(3) 0.078(3) 0.077(3) 0.035(3) 0.030(2) 0.013(2)
C62 0.078(4) 0.080(4) 0.077(4) 0.041(3) 0.032(3) 0.008(3)
C57' 0.066(3) 0.068(3) 0.063(3) 0.033(3) 0.027(2) 0.014(3)
C58' 0.070(3) 0.071(3) 0.068(3) 0.033(2) 0.025(2) 0.014(2)
C59' 0.075(3) 0.075(3) 0.075(3) 0.032(3) 0.028(2) 0.011(3)
C60' 0.078(3) 0.082(3) 0.079(3) 0.031(2) 0.026(2) 0.013(2)
C61' 0.083(3) 0.086(4) 0.085(3) 0.034(3) 0.028(3) 0.012(3)
C62' 0.096(5) 0.096(5) 0.094(5) 0.033(3) 0.039(4) 0.014(4)
C63 0.032(3) 0.071(5) 0.040(6) 0.041(5) 0.011(3) 0.006(3)
C64 0.041(4) 0.117(8) 0.079(8) 0.074(7) 0.024(5) 0.001(4)
C65 0.073(3) 0.072(3) 0.073(3) 0.043(3) 0.038(3) 0.012(3)
C66 0.081(3) 0.077(3) 0.079(3) 0.041(2) 0.035(2) 0.015(2)
C67 0.090(3) 0.080(3) 0.084(3) 0.045(2) 0.033(3) 0.015(3)
C68 0.094(3) 0.085(3) 0.091(3) 0.042(2) 0.033(2) 0.017(2)
C69 0.099(3) 0.088(3) 0.094(3) 0.042(3) 0.036(3) 0.010(3)
C70 0.101(5) 0.087(4) 0.095(5) 0.044(3) 0.040(4) 0.011(4)
C65' 0.081(4) 0.079(3) 0.082(4) 0.035(3) 0.028(3) 0.022(3)
C66' 0.083(3) 0.081(3) 0.086(3) 0.033(2) 0.029(3) 0.021(3)
C67' 0.092(3) 0.086(3) 0.091(3) 0.037(2) 0.032(2) 0.016(2)
C68' 0.099(3) 0.092(3) 0.095(3) 0.037(2) 0.034(3) 0.015(3)
C69' 0.100(3) 0.095(3) 0.097(3) 0.037(3) 0.036(3) 0.012(3)
C70' 0.108(5) 0.099(4) 0.105(5) 0.038(3) 0.039(4) 0.014(4)
C71 0.023(3) 0.047(4) 0.031(5) 0.022(4) 0.012(3) 0.005(3)
C72 0.025(3) 0.046(4) 0.030(5) 0.018(4) 0.013(3) 0.007(3)
C73 0.025(3) 0.043(4) 0.030(5) 0.017(4) 0.009(3) 0.005(3)
C74 0.033(3) 0.046(4) 0.041(6) 0.017(5) 0.020(4) 0.009(3)
C75 0.049(4) 0.044(4) 0.046(6) 0.014(5) 0.025(4) 0.004(3)
C76 0.078(6) 0.052(5) 0.046(8) -0.010(6) 0.041(6) -0.003(4)
C1E 0.018(3) 0.048(4) 0.024(5) 0.014(4) 0.005(3) 0.001(3)
C2E 0.030(3) 0.085(6) 0.048(6) 0.035(5) 0.022(4) 0.014(4)
C1N 0.158(12) 0.098(10) 0.086(14) 0.004(10) 0.075(11) -0.040(9)
C2N 0.220(18) 0.157(15) 0.17(2) 0.024(16) 0.143(18) -0.045(13)
N1 0.027(3) 0.061(4) 0.034(4) 0.029(4) 0.012(3) 0.004(3)
N2 0.024(2) 0.051(3) 0.030(4) 0.025(3) 0.015(3) 0.011(2)
N3 0.025(2) 0.054(4) 0.027(4) 0.021(4) 0.014(3) 0.006(2)
N4 0.022(2) 0.058(4) 0.029(4) 0.026(4) 0.009(3) 0.000(3)
N1A 0.031(3) 0.097(5) 0.074(6) 0.069(5) 0.012(3) 0.009(3)
N1C 0.019(2) 0.054(3) 0.028(4) 0.025(3) 0.011(3) 0.008(2)
N1D 0.040(3) 0.059(4) 0.034(5) 0.023(4) 0.009(3) 0.009(3)
N1N 0.209(15) 0.28(2) 0.147(18) 0.112(17) 0.097(14) -0.022(14)
O1 0.033(2) 0.050(3) 0.041(4) 0.029(3) 0.016(2) 0.006(2)
O2 0.026(2) 0.044(3) 0.022(3) 0.016(3) 0.012(2) 0.0011(18)
O3 0.028(2) 0.039(2) 0.026(3) 0.015(3) 0.014(2) 0.0024(18)
O4 0.043(2) 0.043(3) 0.029(4) 0.019(3) 0.014(2) 0.001(2)
O1B 0.027(2) 0.057(3) 0.043(4) 0.034(3) 0.013(2) 0.010(2)
O2B 0.024(2) 0.065(3) 0.032(4) 0.028(3) 0.010(2) 0.005(2)
O1E 0.0189(19) 0.063(3) 0.039(4) 0.033(3) 0.009(2) 0.010(2)
O2E 0.035(2) 0.066(3) 0.076(5) 0.050(4) 0.025(3) 0.017(2)
Zn1 0.0210(3) 0.0491(5) 0.0269(5) 0.0235(5) 0.0096(4) 0.0036(3)
Zn2 0.0233(3) 0.0475(5) 0.0245(5) 0.0198(5) 0.0106(4) 0.0023(3)
Zn3 0.0197(3) 0.0482(5) 0.0285(6) 0.0232(5) 0.0078(4) 0.0095(3)

loop_
_atom_type_symbol
_atom_type_description
_atom_type_scat_dispersion_real
_atom_type_scat_dispersion_imag
_atom_type_scat_source
C C 0.0033 0.0016 'International Tables Vol C Tables 4.2.6.8 and 6.1.1.4'
H H 0.0000 0.0000 'International Tables Vol C Tables 4.2.6.8 and 6.1.1.4'
N N 0.0061 0.0033 'International Tables Vol C Tables 4.2.6.8 and 6.1.1.4'
O O 0.0106 0.0060 'International Tables Vol C Tables 4.2.6.8 and 6.1.1.4'
Zn Zn 0.2839 1.4301 'International Tables Vol C Tables 4.2.6.8 and 6.1.1.4'

loop_
_geom_angle_atom_site_label_1
_geom_angle_atom_site_label_2
_geom_angle_atom_site_label_3
_geom_angle
O1 C1 C2 120.0(5)
O1 C1 C6 122.2(6)
C2 C1 C6 117.7(5)
C3 C2 C1 118.7(6)
C3 C2 C8 120.8(7)
C1 C2 C8 120.5(5)
C4 C3 C2 124.1(8)
C5 C4 C3 116.7(6)
C5 C4 C12 120.9(7)
C3 C4 C12 122.4(8)
C4 C5 C6 123.0(7)
C7 C6 C5 116.3(6)
C7 C6 C1 124.1(5)
C5 C6 C1 119.6(7)
N1 C7 C6 127.3(6)
C2 C8 C10 110.7(6)
C2 C8 C9 112.7(5)
C10 C8 C9 106.5(8)
C2 C8 C11 109.3(7)
C10 C8 C11 110.2(6)
C9 C8 C11 107.3(6)
C15' C12 C4 116.8(14)
C15' C12 C13 128.4(14)
C4 C12 C13 114.2(8)
C15' C12 C15 57.0(14)
C4 C12 C15 110.2(9)
C13 C12 C15 110.9(8)
C15' C12 C14' 118.7(15)
C4 C12 C14' 106.2(12)
C13 C12 C14' 35.6(11)
C15 C12 C14' 139.8(12)
C15' C12 C14 50.9(16)
C4 C12 C14 109.4(6)
C13 C12 C14 104.6(11)
C15 C12 C14 107.1(9)
C14' C12 C14 75.3(13)
C15' C12 C13' 111.6(15)
C4 C12 C13' 102.9(9)
C13 C12 C13' 62.3(11)
C15 C12 C13' 58.0(12)
C14' C12 C13' 97.9(13)
C14 C12 C13' 147.6(9)
C17 C16 N1 125.7(6)
C17 C16 C21 119.2(7)
N1 C16 C21 115.2(5)
C18 C17 C16 119.7(6)
C17 C18 C19 121.4(6)
C18 C19 C20 118.9(8)
C21 C20 C19 121.3(7)
C20 C21 N2 125.2(5)
C20 C21 C16 119.5(5)
N2 C21 C16 115.1(6)
N2 C22 C23 125.2(6)
C28 C23 C24 121.0(5)
C28 C23 C22 124.1(5)
C24 C23 C22 114.9(6)
C25 C24 C23 119.7(7)
C24 C25 C26 119.2(6)
C25 C26 C27 123.4(5)
C26 C27 C28 118.2(6)
C26 C27 C29 121.3(5)
C28 C27 C29 120.5(5)
O2 C28 C23 123.6(5)
O2 C28 C27 117.8(6)
C23 C28 C27 118.5(5)
C30 C29 C27 121.3(5)
C30 C29 C34 116.5(7)
C27 C29 C34 122.2(5)
C31 C30 C29 124.3(5)
C30 C31 C32 119.0(7)
C31 C32 C33 120.1(8)
C34 C33 C32 120.9(5)
C34 C33 C35 125.2(6)
C32 C33 C35 113.9(7)
O3 C34 C33 124.4(5)
O3 C34 C29 116.5(6)
C33 C34 C29 119.1(6)
N3 C35 C33 125.2(7)
C37 C36 C41 120.0(5)
C37 C36 N3 126.2(6)
C41 C36 N3 113.8(7)
C36 C37 C38 121.5(7)
C39 C38 C37 118.6(9)
C40 C39 C38 121.7(6)
C39 C40 C41 120.7(7)
N4 C41 C36 117.1(5)
N4 C41 C40 125.5(6)
C36 C41 C40 117.5(8)
N4 C42 C43 128.2(5)
C42 C43 C44 116.6(5)
C42 C43 C48 124.8(5)
C44 C43 C48 118.4(7)
C45 C44 C43 123.7(6)
C44 C45 C46 116.5(6)
C44 C45 C49 123.5(7)
C46 C45 C49 120.0(9)
C47 C46 C45 124.3(8)
C46 C47 C48 118.8(6)
C46 C47 C53 120.5(7)
C48 C47 C53 120.7(5)
O4 C48 C47 120.3(5)
O4 C48 C43 121.6(7)
C47 C48 C43 118.1(5)
C52 C49 C51 113.2(9)
C52 C49 C45 110.5(6)
C51 C49 C45 112.0(9)
C52 C49 C50 106.2(11)
C51 C49 C50 106.7(9)
C45 C49 C50 108.0(8)
C56 C53 C47 113.0(6)
C56 C53 C54 108.0(7)
C47 C53 C54 109.9(6)
C56 C53 C55 106.8(7)
C47 C53 C55 108.8(6)
C54 C53 C55 110.3(6)
N1A C57 C58 113.2(16)
C57 C58 C59 112.6(7)
C60 C59 C58 113.9(7)
C59 C60 C61 113.8(7)
C60 C61 C62 113.9(8)
N1A C57' C58' 115.9(16)
C57' C58' C59' 112.5(7)
C60' C59' C58' 113.8(7)
C59' C60' C61' 113.5(7)
C60' C61' C62' 112.1(7)
O2B C63 O1B 121.1(5)
O2B C63 C64 121.5(5)
O1B C63 C64 117.4(6)
N1D C65 C66 116.9(11)
C65 C66 C67 112.1(7)
C68 C67 C66 114.0(7)
C67 C68 C69 113.7(7)
C68 C69 C70 111.7(8)
N1D C65' C66' 115.8(15)
C65' C66' C67' 111.7(7)
C68' C67' C66' 113.6(7)
C67' C68' C69' 113.4(7)
C68' C69' C70' 111.5(8)
N1C C71 C72 111.1(4)
C71 C72 C73 112.7(4)
C74 C73 C72 112.7(4)
C73 C74 C75 113.5(5)
C74 C75 C76 113.1(5)
O2E C1E O1E 122.5(5)
O2E C1E C2E 121.6(5)
O1E C1E C2E 115.8(5)
N1N C1N C2N 175.2(19)
C7 N1 C16 122.7(5)
C7 N1 Zn1 124.1(5)
C16 N1 Zn1 113.2(3)
C22 N2 C21 120.6(6)
C22 N2 Zn1 124.6(4)
C21 N2 Zn1 113.6(4)
C35 N3 C36 120.3(7)
C35 N3 Zn2 125.1(4)
C36 N3 Zn2 114.3(4)
C42 N4 C41 121.7(5)
C42 N4 Zn2 123.3(5)
C41 N4 Zn2 114.6(3)
C57' N1A C57 5(4)
C57' N1A Zn1 119.9(11)
C57 N1A Zn1 121.6(11)
C71 N1C Zn3 116.7(3)
C65' N1D C65 17.4(13)
C65' N1D Zn3 120.6(9)
C65 N1D Zn3 113.6(7)
C1 O1 Zn1 130.7(4)
C28 O2 Zn1 129.0(4)
C34 O3 Zn2 129.9(4)
C48 O4 Zn2 132.0(4)
C63 O1B Zn3 110.4(4)
C63 O2B Zn2 131.9(4)
C1E O1E Zn3 110.5(3)
O1 Zn1 O2 101.80(16)
O1 Zn1 N1A 100.7(2)
O2 Zn1 N1A 93.07(18)
O1 Zn1 N1 87.69(19)
O2 Zn1 N1 161.6(2)
N1A Zn1 N1 100.7(2)
O1 Zn1 N2 141.11(18)
O2 Zn1 N2 86.22(17)
N1A Zn1 N2 116.9(2)
N1 Zn1 N2 76.7(2)
O4 Zn2 O3 97.69(17)
O4 Zn2 O2B 99.97(19)
O3 Zn2 O2B 93.21(14)
O4 Zn2 N4 89.6(2)
O3 Zn2 N4 159.41(18)
O2B Zn2 N4 104.52(16)
O4 Zn2 N3 158.97(16)
O3 Zn2 N3 89.54(17)
O2B Zn2 N3 99.30(19)
N4 Zn2 N3 77.5(2)
O1E Zn3 O1B 93.86(15)
O1E Zn3 N1C 121.94(19)
O1B Zn3 N1C 106.80(18)
O1E Zn3 N1D 110.7(2)
O1B Zn3 N1D 114.5(2)
N1C Zn3 N1D 108.5(2)

loop_
_geom_bond_atom_site_label_1
_geom_bond_atom_site_label_2
_geom_bond_distance
C1 O1 1.312(6)
C1 C2 1.428(10)
C1 C6 1.434(9)
C2 C3 1.407(8)
C2 C8 1.528(10)
C3 C4 1.395(11)
C4 C5 1.371(12)
C4 C12 1.537(9)
C5 C6 1.420(8)
C6 C7 1.406(11)
C7 N1 1.305(8)
C8 C10 1.535(10)
C8 C9 1.536(11)
C8 C11 1.538(11)
C12 C15' 1.35(3)
C12 C13 1.537(18)
C12 C15 1.54(2)
C12 C14' 1.58(3)
C12 C14 1.589(13)
C12 C13' 1.70(2)
C16 C17 1.400(8)
C16 N1 1.409(10)
C16 C21 1.421(8)
C17 C18 1.378(12)
C18 C19 1.388(11)
C19 C20 1.392(9)
C20 C21 1.369(10)
C21 N2 1.416(7)
C22 N2 1.292(7)
C22 C23 1.452(7)
C23 C28 1.402(9)
C23 C24 1.428(8)
C24 C25 1.389(8)
C25 C26 1.387(10)
C26 C27 1.389(8)
C27 C28 1.448(7)
C27 C29 1.455(9)
C28 O2 1.311(7)
C29 C30 1.396(8)
C29 C34 1.461(7)
C30 C31 1.368(11)
C31 C32 1.390(10)
C32 C33 1.414(9)
C33 C34 1.393(10)
C33 C35 1.454(8)
C34 O3 1.320(7)
C35 N3 1.307(8)
C36 C37 1.384(11)
C36 C41 1.417(9)
C36 N3 1.418(8)
C37 C38 1.396(9)
C38 C39 1.382(10)
C39 C40 1.363(11)
C40 C41 1.429(8)
C41 N4 1.365(9)
C42 N4 1.317(8)
C42 C43 1.401(10)
C43 C44 1.425(8)
C43 C48 1.447(9)
C44 C45 1.364(12)
C45 C46 1.411(11)
C45 C49 1.535(9)
C46 C47 1.387(8)
C47 C48 1.434(11)
C47 C53 1.528(10)
C48 O4 1.297(6)
C49 C52 1.486(12)
C49 C51 1.533(16)
C49 C50 1.582(18)
C53 C56 1.512(12)
C53 C54 1.537(9)
C53 C55 1.544(9)
C57 N1A 1.49(2)
C57 C58 1.514(7)
C58 C59 1.549(8)
C59 C60 1.504(8)
C60 C61 1.515(9)
C61 C62 1.539(9)
C57' N1A 1.43(2)
C57' C58' 1.513(7)
C58' C59' 1.550(8)
C59' C60' 1.504(8)
C60' C61' 1.517(9)
C61' C62' 1.540(9)
C63 O2B 1.268(8)
C63 O1B 1.275(7)
C63 C64 1.477(8)
C65 N1D 1.514(14)
C65 C66 1.512(7)
C66 C67 1.553(8)
C67 C68 1.505(8)
C68 C69 1.518(9)
C69 C70 1.542(9)
C65' N1D 1.308(18)
C65' C66' 1.513(7)
C66' C67' 1.553(8)
C67' C68' 1.504(8)
C68' C69' 1.518(9)
C69' C70' 1.541(9)
C71 N1C 1.484(8)
C71 C72 1.511(6)
C72 C73 1.547(7)
C73 C74 1.510(6)
C74 C75 1.516(8)
C75 C76 1.536(8)
C1E O2E 1.232(7)
C1E O1E 1.281(6)
C1E C2E 1.511(7)
C1N N1N 1.12(2)
C1N C2N 1.51(2)
N1 Zn1 2.112(4)
N2 Zn1 2.115(6)
N3 Zn2 2.092(6)
N4 Zn2 2.082(4)
N1A Zn1 2.088(6)
N1C Zn3 2.011(5)
N1D Zn3 2.037(7)
O1 Zn1 1.973(4)
O2 Zn1 1.999(3)
O3 Zn2 1.977(3)
O4 Zn2 1.973(5)
O1B Zn3 2.004(4)
O2B Zn2 2.045(4)
O1E Zn3 1.971(4)

loop_
_geom_torsion_atom_site_label_1
_geom_torsion_atom_site_label_2
_geom_torsion_atom_site_label_3
_geom_torsion_atom_site_label_4
_geom_torsion
O1 C1 C2 C3 -177.7(6)
C6 C1 C2 C3 4.6(9)
O1 C1 C2 C8 1.2(10)
C6 C1 C2 C8 -176.5(6)
C1 C2 C3 C4 -0.9(11)
C8 C2 C3 C4 -179.7(7)
C2 C3 C4 C5 -2.9(12)
C2 C3 C4 C12 175.7(7)
C3 C4 C5 C6 2.8(11)
C12 C4 C5 C6 -175.8(7)
C4 C5 C6 C7 -179.2(7)
C4 C5 C6 C1 1.0(11)
O1 C1 C6 C7 -2.1(10)
C2 C1 C6 C7 175.5(6)
O1 C1 C6 C5 177.6(6)
C2 C1 C6 C5 -4.7(9)
C5 C6 C7 N1 -169.5(6)
C1 C6 C7 N1 10.3(11)
C3 C2 C8 C10 117.1(7)
C1 C2 C8 C10 -61.7(9)
C3 C2 C8 C9 -2.1(10)
C1 C2 C8 C9 179.1(7)
C3 C2 C8 C11 -121.3(7)
C1 C2 C8 C11 59.8(8)
C5 C4 C12 C15' 6.3(19)
C3 C4 C12 C15' -172.2(18)
C5 C4 C12 C13 178.4(9)
C3 C4 C12 C13 -0.1(13)
C5 C4 C12 C15 -56.0(11)
C3 C4 C12 C15 125.4(10)
C5 C4 C12 C14' 141.3(13)
C3 C4 C12 C14' -37.2(15)
C5 C4 C12 C14 61.5(13)
C3 C4 C12 C14 -117.0(11)
C5 C4 C12 C13' -116.4(14)
C3 C4 C12 C13' 65.1(15)
N1 C16 C17 C18 -178.3(7)
C21 C16 C17 C18 0.6(10)
C16 C17 C18 C19 -2.4(11)
C17 C18 C19 C20 3.1(11)
C18 C19 C20 C21 -1.9(11)
C19 C20 C21 N2 174.7(6)
C19 C20 C21 C16 0.2(10)
C17 C16 C21 C20 0.5(9)
N1 C16 C21 C20 179.5(6)
C17 C16 C21 N2 -174.6(6)
N1 C16 C21 N2 4.5(7)
N2 C22 C23 C28 -0.1(8)
N2 C22 C23 C24 178.9(4)
C28 C23 C24 C25 1.4(7)
C22 C23 C24 C25 -177.6(4)
C23 C24 C25 C26 -0.1(7)
C24 C25 C26 C27 -1.6(7)
C25 C26 C27 C28 2.0(7)
C25 C26 C27 C29 -178.5(5)
C24 C23 C28 O2 -177.7(4)
C22 C23 C28 O2 1.3(7)
C24 C23 C28 C27 -1.1(7)
C22 C23 C28 C27 177.9(4)
C26 C27 C28 O2 176.2(4)
C29 C27 C28 O2 -3.3(7)
C26 C27 C28 C23 -0.6(6)
C29 C27 C28 C23 179.9(4)
C26 C27 C29 C30 130.6(5)
C28 C27 C29 C30 -49.9(7)
C26 C27 C29 C34 -52.0(7)
C28 C27 C29 C34 127.5(5)
C27 C29 C30 C31 179.8(6)
C34 C29 C30 C31 2.2(9)
C29 C30 C31 C32 -2.1(11)
C30 C31 C32 C33 1.4(11)
C31 C32 C33 C34 -0.9(10)
C31 C32 C33 C35 178.9(7)
C32 C33 C34 O3 -178.1(5)
C35 C33 C34 O3 2.2(9)
C32 C33 C34 C29 1.0(8)
C35 C33 C34 C29 -178.7(5)
C30 C29 C34 O3 177.5(4)
C27 C29 C34 O3 0.0(7)
C30 C29 C34 C33 -1.6(7)
C27 C29 C34 C33 -179.1(5)
C34 C33 C35 N3 2.0(10)
C32 C33 C35 N3 -177.8(6)
C41 C36 C37 C38 -2.0(8)
N3 C36 C37 C38 176.7(5)
C36 C37 C38 C39 0.0(9)
C37 C38 C39 C40 1.1(9)
C38 C39 C40 C41 -0.1(9)
C37 C36 C41 N4 -177.8(5)
N3 C36 C41 N4 3.4(7)
C37 C36 C41 C40 2.9(7)
N3 C36 C41 C40 -176.0(5)
C39 C40 C41 N4 178.9(5)
C39 C40 C41 C36 -1.9(8)
N4 C42 C43 C44 174.6(5)
N4 C42 C43 C48 -1.4(9)
C42 C43 C44 C45 -175.6(6)
C48 C43 C44 C45 0.7(9)
C43 C44 C45 C46 -3.2(10)
C43 C44 C45 C49 174.4(7)
C44 C45 C46 C47 1.9(11)
C49 C45 C46 C47 -175.7(7)
C45 C46 C47 C48 1.8(10)
C45 C46 C47 C53 -179.1(6)
C46 C47 C48 O4 176.2(5)
C53 C47 C48 O4 -2.8(8)
C46 C47 C48 C43 -4.3(8)
C53 C47 C48 C43 176.7(5)
C42 C43 C48 O4 -1.5(9)
C44 C43 C48 O4 -177.4(5)
C42 C43 C48 C47 179.1(5)
C44 C43 C48 C47 3.1(8)
C44 C45 C49 C52 130.3(10)
C46 C45 C49 C52 -52.3(13)
C44 C45 C49 C51 3.2(13)
C46 C45 C49 C51 -179.4(8)
C44 C45 C49 C50 -114.0(11)
C46 C45 C49 C50 63.4(11)
C46 C47 C53 C56 3.4(9)
C48 C47 C53 C56 -177.5(6)
C46 C47 C53 C54 -117.3(7)
C48 C47 C53 C54 61.8(8)
C46 C47 C53 C55 121.9(7)
C48 C47 C53 C55 -59.1(7)
N1A C57 C58 C59 -170(3)
C57 C58 C59 C60 173(3)
C58 C59 C60 C61 172.1(16)
C59 C60 C61 C62 67(2)
N1A C57' C58' C59' -173(3)
C57' C58' C59' C60' 174(3)
C58' C59' C60' C61' -163.5(17)
C59' C60' C61' C62' 52(2)
N1D C65 C66 C67 -175.8(15)
C65 C66 C67 C68 -172.3(15)
C66 C67 C68 C69 -77.8(19)
C67 C68 C69 C70 -179.0(14)
N1D C65' C66' C67' -150.4(18)
C65' C66' C67' C68' 159(2)
C66' C67' C68' C69' -156.9(18)
C67' C68' C69' C70' -146.3(19)
N1C C71 C72 C73 170.8(4)
C71 C72 C73 C74 172.8(4)
C72 C73 C74 C75 171.3(5)
C73 C74 C75 C76 177.2(6)
C6 C7 N1 C16 -178.1(6)
C6 C7 N1 Zn1 1.0(9)
C17 C16 N1 C7 -23.4(10)
C21 C16 N1 C7 157.6(5)
C17 C16 N1 Zn1 157.4(5)
C21 C16 N1 Zn1 -21.6(7)
C23 C22 N2 C21 -175.8(4)
C23 C22 N2 Zn1 17.5(7)
C20 C21 N2 C22 31.9(9)
C16 C21 N2 C22 -153.4(5)
C20 C21 N2 Zn1 -160.0(6)
C16 C21 N2 Zn1 14.8(6)
C33 C35 N3 C36 177.4(5)
C33 C35 N3 Zn2 -8.7(8)
C37 C36 N3 C35 5.2(8)
C41 C36 N3 C35 -176.0(5)
C37 C36 N3 Zn2 -169.3(4)
C41 C36 N3 Zn2 9.5(6)
C43 C42 N4 C41 -174.7(5)
C43 C42 N4 Zn2 -1.3(8)
C36 C41 N4 C42 159.2(5)
C40 C41 N4 C42 -21.5(8)
C36 C41 N4 Zn2 -14.7(6)
C40 C41 N4 Zn2 164.6(4)
C58' C57' N1A C57 -71(28)
C58' C57' N1A Zn1 178(2)
C58 C57 N1A C57' 118(33)
C58 C57 N1A Zn1 -171(2)
C72 C71 N1C Zn3 67.9(4)
C66' C65' N1D C65 104(5)
C66' C65' N1D Zn3 174.8(12)
C66 C65 N1D C65' -63(4)
C66 C65 N1D Zn3 179.0(13)
C2 C1 O1 Zn1 164.3(5)
C6 C1 O1 Zn1 -18.1(9)
C23 C28 O2 Zn1 -21.9(7)
C27 C28 O2 Zn1 161.4(3)
C33 C34 O3 Zn2 1.5(7)
C29 C34 O3 Zn2 -177.6(3)
C47 C48 O4 Zn2 -173.1(4)
C43 C48 O4 Zn2 7.4(8)
O2B C63 O1B Zn3 7.0(9)
C64 C63 O1B Zn3 -173.4(5)
O1B C63 O2B Zn2 -147.7(5)
C64 C63 O2B Zn2 32.7(10)
O2E C1E O1E Zn3 3.9(9)
C2E C1E O1E Zn3 -175.9(6)
C1 O1 Zn1 O2 -174.2(5)
C1 O1 Zn1 N1A -78.7(5)
C1 O1 Zn1 N1 21.8(5)
C1 O1 Zn1 N2 87.1(6)
C28 O2 Zn1 O1 -113.3(4)
C28 O2 Zn1 N1A 145.0(4)
C28 O2 Zn1 N1 6.4(8)
C28 O2 Zn1 N2 28.2(4)
C57' N1A Zn1 O1 69(3)
C57 N1A Zn1 O1 64(3)
C57' N1A Zn1 O2 171(3)
C57 N1A Zn1 O2 166(3)
C57' N1A Zn1 N1 -21(3)
C57 N1A Zn1 N1 -26(3)
C57' N1A Zn1 N2 -101(3)
C57 N1A Zn1 N2 -107(3)
C7 N1 Zn1 O1 -12.8(5)
C16 N1 Zn1 O1 166.4(4)
C7 N1 Zn1 O2 -134.5(6)
C16 N1 Zn1 O2 44.7(8)
C7 N1 Zn1 N1A 87.7(5)
C16 N1 Zn1 N1A -93.1(5)
C7 N1 Zn1 N2 -156.9(5)
C16 N1 Zn1 N2 22.3(4)
C22 N2 Zn1 O1 78.8(5)
C21 N2 Zn1 O1 -88.8(4)
C22 N2 Zn1 O2 -25.4(4)
C21 N2 Zn1 O2 167.0(4)
C22 N2 Zn1 N1A -116.9(4)
C21 N2 Zn1 N1A 75.5(4)
C22 N2 Zn1 N1 147.7(4)
C21 N2 Zn1 N1 -19.9(3)
C48 O4 Zn2 O3 152.9(5)
C48 O4 Zn2 O2B -112.5(5)
C48 O4 Zn2 N4 -7.8(5)
C48 O4 Zn2 N3 43.7(7)
C34 O3 Zn2 O4 -165.8(4)
C34 O3 Zn2 O2B 93.7(4)
C34 O3 Zn2 N4 -56.0(8)
C34 O3 Zn2 N3 -5.6(4)
C63 O2B Zn2 O4 26.2(5)
C63 O2B Zn2 O3 124.5(5)
C63 O2B Zn2 N4 -66.0(6)
C63 O2B Zn2 N3 -145.4(5)
C42 N4 Zn2 O4 4.4(4)
C41 N4 Zn2 O4 178.1(4)
C42 N4 Zn2 O3 -106.8(7)
C41 N4 Zn2 O3 67.0(7)
C42 N4 Zn2 O2B 104.6(4)
C41 N4 Zn2 O2B -81.7(4)
C42 N4 Zn2 N3 -158.9(5)
C41 N4 Zn2 N3 14.9(4)
C35 N3 Zn2 O4 119.5(5)
C36 N3 Zn2 O4 -66.3(6)
C35 N3 Zn2 O3 8.9(5)
C36 N3 Zn2 O3 -176.9(4)
C35 N3 Zn2 O2B -84.2(5)
C36 N3 Zn2 O2B 90.0(4)
C35 N3 Zn2 N4 172.8(5)
C36 N3 Zn2 N4 -13.0(4)
C1E O1E Zn3 O1B -170.8(5)
C1E O1E Zn3 N1C -58.3(5)
C1E O1E Zn3 N1D 71.2(5)
C63 O1B Zn3 O1E -174.7(5)
C63 O1B Zn3 N1C 60.3(5)
C63 O1B Zn3 N1D -59.8(5)
C71 N1C Zn3 O1E -51.7(4)
C71 N1C Zn3 O1B 54.1(3)
C71 N1C Zn3 N1D 177.9(3)
C65' N1D Zn3 O1E -105.5(12)
C65 N1D Zn3 O1E -87.6(9)
C65' N1D Zn3 O1B 149.9(12)
C65 N1D Zn3 O1B 167.9(9)
C65' N1D Zn3 N1C 30.8(13)
C65 N1D Zn3 N1C 48.7(9)
